data_4336040
loop_
_publ_author_name
'Daniel Sykes'
'Simon C. Parker'
'Igor V. Sazanovich'
'Andrew Stephenson'
'Julia A. Weinstein'
'Michael D. Ward'

_publ_contact_author
; 
        Prof. Mike Ward
        Department of Chemistry
        University of Sheffield
        SHEFFIELD
        S3 7HF
;
_publ_contact_author_email m.d.ward@sheffield.ac.uk
_publ_contact_author_fax '0114 2229346'
_publ_section_title
;
 d\\rightarrowf Energy Transfer in Ir(III)/Eu(III) Dyads: Use of a
 Naphthyl Spacer as a Spatial and Energetic "Stepping Stone"
;
_journal_name_full 'Inorganic Chemistry'
_journal_page_first 10500
_journal_page_last 10511
_journal_paper_doi 10.1021/ic401410g
_journal_volume 52
_journal_year 2013
_chemical_formula_sum 'C32 H23 Cl2 F4 Ir N6 O3'
_chemical_formula_weight 878.66
_chemical_name_systematic
; 
 ? 
;
_space_group_IT_number 2
_symmetry_cell_setting triclinic
_symmetry_space_group_name_Hall '-P 1'
_symmetry_space_group_name_H-M 'P -1'
_atom_sites_solution_hydrogens geom
_atom_sites_solution_primary direct
_atom_sites_solution_secondary difmap
_audit_creation_method SHELXL-97
_cell_angle_alpha 88.000(3)
_cell_angle_beta 70.511(3)
_cell_angle_gamma 69.778(3)
_cell_formula_units_Z 2
_cell_length_a 9.7480(6)
_cell_length_b 12.7477(8)
_cell_length_c 14.4900(9)
_cell_measurement_reflns_used 9947
_cell_measurement_temperature 100(2)
_cell_measurement_theta_max 27.55
_cell_measurement_theta_min 2.99
_cell_volume 1586.20(18)
_computing_cell_refinement 'Bruker SAINT'
_computing_data_collection 'Bruker APEX2'
_computing_data_reduction 'Bruker SAINT'
_computing_molecular_graphics 'Bruker SHELXTL'
_computing_publication_material 'Bruker SHELXTL'
_computing_structure_refinement 'SHELXL-97 (Sheldrick, 2008)'
_computing_structure_solution 'SHELXS-97 (Sheldrick, 2008)'
_diffrn_ambient_temperature 100(2)
_diffrn_measured_fraction_theta_full 0.983
_diffrn_measured_fraction_theta_max 0.983
_diffrn_measurement_device_type 'Bruker APEX-II CCD'
_diffrn_measurement_method '\f and \w scans'
_diffrn_radiation_monochromator graphite
_diffrn_radiation_source 'sealed tube'
_diffrn_radiation_type MoK\a
_diffrn_radiation_wavelength 0.71073
_diffrn_reflns_av_R_equivalents 0.0265
_diffrn_reflns_av_sigmaI/netI 0.0240
_diffrn_reflns_limit_h_max 12
_diffrn_reflns_limit_h_min -12
_diffrn_reflns_limit_k_max 16
_diffrn_reflns_limit_k_min -16
_diffrn_reflns_limit_l_max 18
_diffrn_reflns_limit_l_min -18
_diffrn_reflns_number 28291
_diffrn_reflns_theta_full 27.55
_diffrn_reflns_theta_max 27.55
_diffrn_reflns_theta_min 1.50
_exptl_absorpt_coefficient_mu 4.446
_exptl_absorpt_correction_T_max 0.3489
_exptl_absorpt_correction_T_min 0.3052
_exptl_absorpt_correction_type multi-scan
_exptl_absorpt_process_details sadabs
_exptl_crystal_colour yellow
_exptl_crystal_density_diffrn 1.840
_exptl_crystal_description block
_exptl_crystal_F_000 856
_exptl_crystal_size_max 0.35
_exptl_crystal_size_mid 0.35
_exptl_crystal_size_min 0.30
_refine_diff_density_max 2.172
_refine_diff_density_min -1.839
_refine_diff_density_rms 0.182
_refine_ls_extinction_method none
_refine_ls_goodness_of_fit_ref 1.090
_refine_ls_hydrogen_treatment constr
_refine_ls_matrix_type full
_refine_ls_number_parameters 428
_refine_ls_number_reflns 7199
_refine_ls_number_restraints 359
_refine_ls_restrained_S_all 1.132
_refine_ls_R_factor_all 0.0451
_refine_ls_R_factor_gt 0.0399
_refine_ls_shift/su_max 0.001
_refine_ls_shift/su_mean 0.000
_refine_ls_structure_factor_coef Fsqd
_refine_ls_weighting_details 'calc w=1/[\s^2^(Fo^2^)+(0.0690P)^2^+6.7882P] where P=(Fo^2^+2Fc^2^)/3'
_refine_ls_weighting_scheme calc
_refine_ls_wR_factor_gt 0.1058
_refine_ls_wR_factor_ref 0.1160
_reflns_number_gt 6639
_reflns_number_total 7199
_reflns_threshold_expression >2sigma(I)
_cod_data_source_file ic401410g_si_002_2.cif
_cod_data_source_block imw1644p12nd
_cod_original_cell_volume 1586.21(17)
_cod_original_sg_symbol_H-M 'P -1 '
_cod_database_code 4336040

loop_
_symmetry_equiv_pos_as_xyz
'x, y, z'
'-x, -y, -z'

loop_
_atom_site_label
_atom_site_type_symbol
_atom_site_fract_x
_atom_site_fract_y
_atom_site_fract_z
_atom_site_U_iso_or_equiv
_atom_site_adp_type
_atom_site_occupancy
_atom_site_symmetry_multiplicity
_atom_site_calc_flag
_atom_site_refinement_flags
_atom_site_disorder_assembly
_atom_site_disorder_group
Ir1 Ir 0.22200(2) 0.687771(16) 0.305937(13) 0.02512(9) Uani 1 1 d . . .
N111 N 0.4287(6) 0.6081(5) 0.1958(4) 0.0371(8) Uani 1 1 d U . .
C112 C 0.5278(7) 0.5141(6) 0.2182(5) 0.0367(7) Uani 1 1 d U . .
C113 C 0.6704(8) 0.4554(6) 0.1473(5) 0.0436(9) Uani 1 1 d U . .
H113 H 0.7394 0.3893 0.1622 0.052 Uiso 1 1 calc R . .
C114 C 0.7122(9) 0.4929(7) 0.0550(5) 0.0481(9) Uani 1 1 d U . .
H114 H 0.8103 0.4534 0.0068 0.058 Uiso 1 1 calc R . .
C115 C 0.6093(9) 0.5890(7) 0.0334(5) 0.0477(9) Uani 1 1 d U . .
H115 H 0.6351 0.6161 -0.0297 0.057 Uiso 1 1 calc R . .
C116 C 0.4696(8) 0.6436(6) 0.1058(5) 0.0427(9) Uani 1 1 d U . .
H116 H 0.3989 0.7093 0.0917 0.051 Uiso 1 1 calc R . .
C121 C 0.3153(7) 0.5592(5) 0.3764(4) 0.0297(7) Uani 1 1 d U . .
C122 C 0.4687(7) 0.4866(5) 0.3191(4) 0.0326(7) Uani 1 1 d U . .
C123 C 0.5463(7) 0.3997(5) 0.3629(5) 0.0343(8) Uani 1 1 d U . .
C124 C 0.4832(7) 0.3780(5) 0.4603(5) 0.0341(8) Uani 1 1 d U . .
H124 H 0.5399 0.3183 0.4893 0.041 Uiso 1 1 calc R . .
C125 C 0.3352(7) 0.4478(5) 0.5111(4) 0.0325(8) Uani 1 1 d U . .
C126 C 0.2505(7) 0.5375(5) 0.4734(4) 0.0304(7) Uani 1 1 d U . .
H126 H 0.1488 0.5842 0.5129 0.037 Uiso 1 1 calc R . .
F127 F 0.6937(5) 0.3315(4) 0.3135(4) 0.0554(11) Uani 1 1 d . . .
F128 F 0.2699(5) 0.4282(4) 0.6055(3) 0.0489(10) Uani 1 1 d . . .
N131 N 0.0330(6) 0.7583(4) 0.4294(4) 0.0329(7) Uani 1 1 d DU . .
C132 C 0.0526(7) 0.8181(3) 0.4965(4) 0.0357(6) Uani 1 1 d DU . .
C133 C -0.0610(8) 0.8582(5) 0.5866(5) 0.0419(8) Uani 1 1 d DU . .
H133 H -0.0468 0.9022 0.6317 0.050 Uiso 1 1 calc R . .
C134 C -0.1986(8) 0.8339(5) 0.6119(5) 0.0437(8) Uani 1 1 d DU . .
H134 H -0.2747 0.8562 0.6757 0.052 Uiso 1 1 calc R . .
C135 C -0.2204(8) 0.7771(5) 0.5418(5) 0.0411(8) Uani 1 1 d DU . .
H135 H -0.3146 0.7632 0.5553 0.049 Uiso 1 1 calc R . .
C136 C -0.1028(7) 0.7408(5) 0.4514(5) 0.0353(7) Uani 1 1 d DU . .
H136 H -0.1183 0.7021 0.4031 0.042 Uiso 1 1 calc R . .
C141 C 0.3078(8) 0.7781(5) 0.3683(5) 0.0351(7) Uani 1 1 d DU . .
C142 C 0.2020(8) 0.8332(5) 0.4612(5) 0.0365(6) Uani 1 1 d DU . .
C143 C 0.2488(8) 0.8985(5) 0.5119(5) 0.0394(7) Uani 1 1 d DU . .
C144 C 0.3934(8) 0.9089(5) 0.4766(5) 0.0412(8) Uani 1 1 d DU . .
H144 H 0.4239 0.9518 0.5130 0.049 Uiso 1 1 calc R . .
C145 C 0.4905(8) 0.8540(5) 0.3864(5) 0.0396(8) Uani 1 1 d DU . .
C146 C 0.4523(8) 0.7890(5) 0.3310(5) 0.0376(7) Uani 1 1 d DU . .
H146 H 0.5239 0.7527 0.2687 0.045 Uiso 1 1 calc R . .
F147 F 0.1500(7) 0.9588(4) 0.5976(4) 0.0665(14) Uani 1 1 d . . .
F148 F 0.6336(6) 0.8615(5) 0.3504(4) 0.0655(14) Uani 1 1 d . . .
N151 N 0.1257(7) 0.8196(5) 0.2237(4) 0.0449(7) Uani 1 1 d U . .
C152 C 0.0321(9) 0.8007(7) 0.1811(5) 0.0465(7) Uani 1 1 d U . .
C153 C -0.0434(10) 0.8852(7) 0.1320(5) 0.0520(9) Uani 1 1 d U . .
H153 H -0.1084 0.8723 0.1007 0.062 Uiso 1 1 calc R . .
C154 C -0.0234(10) 0.9866(7) 0.1291(6) 0.0547(9) Uani 1 1 d U . .
H154 H -0.0774 1.0448 0.0976 0.066 Uiso 1 1 calc R . .
C155 C 0.0738(10) 1.0045(7) 0.1713(5) 0.0533(9) Uani 1 1 d U . .
H155 H 0.0890 1.0744 0.1691 0.064 Uiso 1 1 calc R . .
C156 C 0.1490(9) 0.9182(6) 0.2171(5) 0.0489(8) Uani 1 1 d U . .
H156 H 0.2195 0.9286 0.2448 0.059 Uiso 1 1 calc R . .
N161 N 0.0738(7) 0.5254(5) 0.2365(4) 0.0440(7) Uani 1 1 d U . .
N162 N 0.1006(7) 0.6199(5) 0.2388(4) 0.0419(7) Uani 1 1 d U . .
C163 C 0.0184(8) 0.6905(7) 0.1899(5) 0.0445(7) Uani 1 1 d U . .
C164 C -0.0620(9) 0.6397(7) 0.1565(5) 0.0461(8) Uani 1 1 d U . .
H164 H -0.1286 0.6713 0.1197 0.055 Uiso 1 1 calc R . .
C165 C -0.0256(9) 0.5339(7) 0.1874(5) 0.0459(8) Uani 1 1 d U . .
H165 H -0.0629 0.4774 0.1765 0.055 Uiso 1 1 calc R . .
C166 C 0.1381(9) 0.4305(6) 0.2859(5) 0.0473(11) Uani 1 1 d U . .
H16A H 0.2516 0.4000 0.2546 0.071 Uiso 1 1 calc R . .
H16B H 0.0952 0.3725 0.2816 0.071 Uiso 1 1 calc R . .
H16C H 0.1113 0.4547 0.3552 0.071 Uiso 1 1 calc R . .
O11 O 0.1910(9) 0.2340(7) 0.1423(5) 0.0817(15) Uani 1 1 d U . .
O12 O 0.0213(9) 0.2882(7) 0.0723(6) 0.0895(17) Uani 1 1 d U . .
O13 O 0.2471(9) 0.1798(7) -0.0074(5) 0.0818(16) Uani 1 1 d U . .
N14 N 0.1513(10) 0.2358(8) 0.0705(6) 0.0761(14) Uani 1 1 d U . .
Cl1X Cl 0.5045(6) 0.0002(4) 0.1695(3) 0.0635(17) Uiso 0.565(14) 1 d PD A 1
Cl2X Cl 0.5910(10) 0.1986(5) 0.1113(6) 0.0880(19) Uiso 0.565(14) 1 d PD A 1
Cl1Y Cl 0.5463(11) 0.0228(8) 0.1912(6) 0.094(3) Uiso 0.435(14) 1 d PD A 2
Cl2Y Cl 0.6382(13) 0.1944(7) 0.0795(8) 0.085(2) Uiso 0.435(14) 1 d PD A 2
C3S C 0.5535(14) 0.0864(8) 0.0768(7) 0.078(3) Uiso 1 1 d D . .
H3S1 H 0.6467 0.0396 0.0226 0.093 Uiso 1 1 calc R A 1
H3S2 H 0.4673 0.1155 0.0504 0.093 Uiso 1 1 calc R A 1

loop_
_atom_site_aniso_label
_atom_site_aniso_U_11
_atom_site_aniso_U_22
_atom_site_aniso_U_33
_atom_site_aniso_U_23
_atom_site_aniso_U_13
_atom_site_aniso_U_12
Ir1 0.02132(12) 0.02647(12) 0.02556(12) 0.00279(8) -0.00900(8) -0.00522(8)
N111 0.0297(14) 0.0427(15) 0.0339(13) 0.0028(12) -0.0088(12) -0.0089(12)
C112 0.0296(13) 0.0407(13) 0.0355(12) 0.0020(11) -0.0094(11) -0.0090(11)
C113 0.0337(15) 0.0470(16) 0.0382(14) 0.0010(13) -0.0066(13) -0.0053(13)
C114 0.0366(16) 0.0519(17) 0.0386(15) 0.0020(14) -0.0043(13) -0.0032(14)
C115 0.0368(16) 0.0527(17) 0.0372(15) 0.0037(14) -0.0043(13) -0.0042(15)
C116 0.0336(16) 0.0482(16) 0.0351(14) 0.0044(13) -0.0066(13) -0.0063(14)
C121 0.0266(14) 0.0310(14) 0.0350(14) 0.0046(12) -0.0125(12) -0.0127(12)
C122 0.0275(13) 0.0344(13) 0.0366(12) 0.0036(10) -0.0119(11) -0.0111(11)
C123 0.0281(14) 0.0342(14) 0.0402(14) 0.0052(12) -0.0121(12) -0.0103(12)
C124 0.0287(15) 0.0334(15) 0.0410(14) 0.0077(12) -0.0133(13) -0.0111(12)
C125 0.0282(15) 0.0325(14) 0.0390(14) 0.0080(12) -0.0130(12) -0.0126(12)
C126 0.0270(14) 0.0312(14) 0.0363(14) 0.0062(12) -0.0125(12) -0.0128(12)
F127 0.031(2) 0.047(2) 0.067(3) 0.008(2) -0.013(2) 0.0067(17)
F128 0.044(2) 0.061(3) 0.047(2) 0.0279(19) -0.0196(18) -0.024(2)
N131 0.0314(14) 0.0307(14) 0.0383(14) 0.0021(12) -0.0151(12) -0.0097(11)
C132 0.0352(12) 0.0322(12) 0.0411(13) 0.0006(11) -0.0167(11) -0.0098(11)
C133 0.0387(15) 0.0378(15) 0.0435(15) -0.0030(13) -0.0128(13) -0.0073(13)
C134 0.0378(15) 0.0402(16) 0.0440(16) -0.0027(13) -0.0092(13) -0.0069(13)
C135 0.0344(15) 0.0382(15) 0.0434(16) -0.0002(14) -0.0091(13) -0.0080(13)
C136 0.0312(14) 0.0338(15) 0.0402(15) 0.0008(13) -0.0126(13) -0.0099(12)
C141 0.0367(14) 0.0309(14) 0.0444(15) 0.0081(12) -0.0206(12) -0.0141(12)
C142 0.0374(13) 0.0316(12) 0.0453(14) 0.0041(11) -0.0201(11) -0.0125(11)
C143 0.0402(15) 0.0338(14) 0.0501(16) 0.0035(13) -0.0219(13) -0.0139(12)
C144 0.0413(15) 0.0356(15) 0.0535(16) 0.0066(13) -0.0225(14) -0.0161(13)
C145 0.0393(16) 0.0351(15) 0.0521(16) 0.0102(13) -0.0220(14) -0.0171(13)
C146 0.0375(15) 0.0339(15) 0.0481(16) 0.0107(13) -0.0210(13) -0.0153(13)
F147 0.074(3) 0.054(3) 0.076(3) -0.023(2) -0.030(3) -0.020(2)
F148 0.056(3) 0.075(3) 0.094(4) 0.035(3) -0.040(3) -0.048(3)
N151 0.0447(16) 0.0499(15) 0.0345(14) 0.0045(13) -0.0162(13) -0.0076(13)
C152 0.0441(15) 0.0539(14) 0.0347(13) 0.0022(12) -0.0161(12) -0.0066(12)
C153 0.0501(17) 0.0569(16) 0.0378(15) 0.0037(14) -0.0181(13) -0.0028(14)
C154 0.0545(18) 0.0557(16) 0.0405(16) 0.0054(15) -0.0177(14) -0.0022(15)
C155 0.0544(18) 0.0525(17) 0.0405(16) 0.0064(14) -0.0167(15) -0.0038(15)
C156 0.0500(18) 0.0493(16) 0.0384(16) 0.0060(14) -0.0154(14) -0.0069(14)
N161 0.0381(15) 0.0551(15) 0.0375(14) -0.0044(13) -0.0125(12) -0.0147(13)
N162 0.0369(15) 0.0531(15) 0.0343(14) -0.0027(12) -0.0134(12) -0.0125(13)
C163 0.0391(14) 0.0561(14) 0.0339(13) -0.0018(12) -0.0141(11) -0.0096(12)
C164 0.0388(15) 0.0596(16) 0.0356(15) -0.0031(13) -0.0133(13) -0.0110(13)
C165 0.0388(16) 0.0589(16) 0.0370(15) -0.0041(14) -0.0126(13) -0.0133(14)
C166 0.044(3) 0.053(2) 0.046(2) -0.0029(19) -0.018(2) -0.016(2)
O11 0.075(3) 0.098(4) 0.067(3) -0.016(3) -0.035(2) -0.011(3)
O12 0.066(3) 0.104(4) 0.072(3) -0.008(3) -0.028(2) 0.007(3)
O13 0.065(3) 0.097(4) 0.068(3) -0.016(3) -0.033(2) 0.002(3)
N14 0.063(3) 0.092(3) 0.065(2) -0.013(2) -0.033(2) -0.006(2)

loop_
_atom_type_symbol
_atom_type_description
_atom_type_scat_dispersion_real
_atom_type_scat_dispersion_imag
_atom_type_scat_source
C C 0.0033 0.0016 'International Tables Vol C Tables 4.2.6.8 and 6.1.1.4'
H H 0.0000 0.0000 'International Tables Vol C Tables 4.2.6.8 and 6.1.1.4'
Cl Cl 0.1484 0.1585 'International Tables Vol C Tables 4.2.6.8 and 6.1.1.4'
F F 0.0171 0.0103 'International Tables Vol C Tables 4.2.6.8 and 6.1.1.4'
Ir Ir -1.4442 7.9887 'International Tables Vol C Tables 4.2.6.8 and 6.1.1.4'
N N 0.0061 0.0033 'International Tables Vol C Tables 4.2.6.8 and 6.1.1.4'
O O 0.0106 0.0060 'International Tables Vol C Tables 4.2.6.8 and 6.1.1.4'

loop_
_geom_angle_atom_site_label_1
_geom_angle_atom_site_label_2
_geom_angle_atom_site_label_3
_geom_angle
C121 Ir1 C141 86.7(2)
C121 Ir1 N131 92.1(2)
C141 Ir1 N131 80.5(2)
C121 Ir1 N111 80.7(2)
C141 Ir1 N111 94.9(3)
N131 Ir1 N111 171.73(19)
C121 Ir1 N162 102.4(2)
C141 Ir1 N162 169.9(2)
N131 Ir1 N162 94.5(2)
N111 Ir1 N162 91.0(2)
C121 Ir1 N151 177.0(2)
C141 Ir1 N151 95.6(2)
N131 Ir1 N151 90.2(2)
N111 Ir1 N151 97.1(2)
N162 Ir1 N151 75.4(2)
C116 N111 C112 119.9(6)
C116 N111 Ir1 123.9(5)
C112 N111 Ir1 116.1(4)
N111 C112 C113 119.5(6)
N111 C112 C122 113.9(5)
C113 C112 C122 126.6(6)
C114 C113 C112 120.2(7)
C114 C113 H113 119.9
C112 C113 H113 119.9
C113 C114 C115 119.4(6)
C113 C114 H114 120.3
C115 C114 H114 120.3
C116 C115 C114 118.1(7)
C116 C115 H115 120.9
C114 C115 H115 120.9
N111 C116 C115 122.8(7)
N111 C116 H116 118.6
C115 C116 H116 118.6
C126 C121 C122 118.5(5)
C126 C121 Ir1 127.5(5)
C122 C121 Ir1 113.9(4)
C123 C122 C121 118.3(5)
C123 C122 C112 126.4(6)
C121 C122 C112 115.3(5)
F127 C123 C122 120.7(6)
F127 C123 C124 115.6(5)
C122 C123 C124 123.6(6)
C125 C124 C123 115.9(6)
C125 C124 H124 122.1
C123 C124 H124 122.1
F128 C125 C124 117.3(5)
F128 C125 C126 118.5(5)
C124 C125 C126 124.2(6)
C125 C126 C121 119.4(6)
C125 C126 H126 120.3
C121 C126 H126 120.3
C136 N131 C132 118.8(5)
C136 N131 Ir1 124.3(4)
C132 N131 Ir1 116.6(4)
N131 C132 C133 121.3(6)
N131 C132 C142 112.6(6)
C133 C132 C142 126.1(6)
C132 C133 C134 119.8(6)
C132 C133 H133 120.1
C134 C133 H133 120.1
C135 C134 C133 118.5(6)
C135 C134 H134 120.7
C133 C134 H134 120.7
C134 C135 C136 118.8(7)
C134 C135 H135 120.6
C136 C135 H135 120.6
N131 C136 C135 122.5(6)
N131 C136 H136 118.7
C135 C136 H136 118.7
C146 C141 C142 119.9(6)
C146 C141 Ir1 127.6(5)
C142 C141 Ir1 112.5(4)
C143 C142 C141 117.8(6)
C143 C142 C132 125.0(6)
C141 C142 C132 117.3(6)
F147 C143 C144 116.2(6)
F147 C143 C142 120.6(6)
C144 C143 C142 123.1(7)
C145 C144 C143 116.5(6)
C145 C144 H144 121.8
C143 C144 H144 121.8
F148 C145 C144 117.8(6)
F148 C145 C146 118.2(7)
C144 C145 C146 124.0(6)
C141 C146 C145 118.8(6)
C141 C146 H146 120.6
C145 C146 H146 120.6
C152 N151 C156 120.2(7)
C152 N151 Ir1 115.9(5)
C156 N151 Ir1 123.8(5)
N151 C152 C153 119.4(8)
N151 C152 C163 115.9(6)
C153 C152 C163 124.7(7)
C154 C153 C152 119.8(8)
C154 C153 H153 120.1
C152 C153 H153 120.1
C155 C154 C153 120.4(8)
C155 C154 H154 119.8
C153 C154 H154 119.8
C154 C155 C156 118.0(8)
C154 C155 H155 121.0
C156 C155 H155 121.0
N151 C156 C155 122.1(8)
N151 C156 H156 119.0
C155 C156 H156 119.0
N162 N161 C165 111.0(6)
N162 N161 C166 122.3(6)
C165 N161 C166 126.6(7)
N161 N162 C163 106.4(6)
N161 N162 Ir1 137.4(5)
C163 N162 Ir1 116.0(5)
N162 C163 C164 110.3(7)
N162 C163 C152 116.4(6)
C164 C163 C152 133.3(7)
C165 C164 C163 105.4(7)
C165 C164 H164 127.3
C163 C164 H164 127.3
N161 C165 C164 106.8(7)
N161 C165 H165 126.6
C164 C165 H165 126.6
N161 C166 H16A 109.5
N161 C166 H16B 109.5
H16A C166 H16B 109.5
N161 C166 H16C 109.5
H16A C166 H16C 109.5
H16B C166 H16C 109.5
O12 N14 O11 122.6(9)
O12 N14 O13 118.0(8)
O11 N14 O13 119.4(8)
Cl2X C3S Cl1X 115.9(6)
Cl2X C3S Cl1Y 94.3(6)
Cl1X C3S Cl1Y 23.3(3)
Cl2X C3S Cl2Y 16.3(3)
Cl1X C3S Cl2Y 127.6(7)
Cl1Y C3S Cl2Y 104.6(6)
Cl2X C3S H3S1 108.3
Cl1X C3S H3S1 108.3
Cl1Y C3S H3S1 110.0
Cl2Y C3S H3S1 92.6
Cl2X C3S H3S2 108.3
Cl1X C3S H3S2 108.3
Cl1Y C3S H3S2 126.8
Cl2Y C3S H3S2 110.1
H3S1 C3S H3S2 107.4

loop_
_geom_bond_atom_site_label_1
_geom_bond_atom_site_label_2
_geom_bond_distance
Ir1 C121 2.007(6)
Ir1 C141 2.021(6)
Ir1 N131 2.042(5)
Ir1 N111 2.047(5)
Ir1 N162 2.152(6)
Ir1 N151 2.155(6)
N111 C116 1.341(8)
N111 C112 1.363(8)
C112 C113 1.390(9)
C112 C122 1.461(8)
C113 C114 1.381(10)
C113 H113 0.9500
C114 C115 1.393(10)
C114 H114 0.9500
C115 C116 1.371(9)
C115 H115 0.9500
C116 H116 0.9500
C121 C126 1.398(8)
C121 C122 1.432(8)
C122 C123 1.375(9)
C123 F127 1.351(7)
C123 C124 1.399(9)
C124 C125 1.366(9)
C124 H124 0.9500
C125 F128 1.359(7)
C125 C126 1.375(8)
C126 H126 0.9500
N131 C136 1.349(8)
N131 C132 1.357(8)
C132 C133 1.372(9)
C132 C142 1.452(9)
C133 C134 1.407(10)
C133 H133 0.9500
C134 C135 1.379(10)
C134 H134 0.9500
C135 C136 1.385(9)
C135 H135 0.9500
C136 H136 0.9500
C141 C146 1.385(9)
C141 C142 1.417(10)
C142 C143 1.404(9)
C143 F147 1.347(9)
C143 C144 1.382(9)
C144 C145 1.369(10)
C144 H144 0.9500
C145 F148 1.353(8)
C145 C146 1.389(9)
C146 H146 0.9500
N151 C152 1.344(10)
N151 C156 1.347(10)
C152 C153 1.399(10)
C152 C163 1.454(11)
C153 C154 1.369(13)
C153 H153 0.9500
C154 C155 1.367(12)
C154 H154 0.9500
C155 C156 1.381(10)
C155 H155 0.9500
C156 H156 0.9500
N161 N162 1.322(9)
N161 C165 1.356(9)
N161 C166 1.443(10)
N162 C163 1.337(9)
C163 C164 1.377(10)
C164 C165 1.371(11)
C164 H164 0.9500
C165 H165 0.9500
C166 H16A 0.9800
C166 H16B 0.9800
C166 H16C 0.9800
O11 N14 1.221(10)
O12 N14 1.203(11)
O13 N14 1.245(10)
Cl1X C3S 1.752(10)
Cl2X C3S 1.721(11)
Cl1Y C3S 1.811(11)
Cl2Y C3S 1.841(11)
C3S H3S1 0.9900
C3S H3S2 0.9900

loop_
_geom_torsion_atom_site_label_1
_geom_torsion_atom_site_label_2
_geom_torsion_atom_site_label_3
_geom_torsion_atom_site_label_4
_geom_torsion
C121 Ir1 N111 C116 179.4(6)
C141 Ir1 N111 C116 -94.8(6)
N131 Ir1 N111 C116 -150.5(12)
N162 Ir1 N111 C116 77.0(6)
N151 Ir1 N111 C116 1.5(6)
C121 Ir1 N111 C112 -1.0(5)
C141 Ir1 N111 C112 84.8(5)
N131 Ir1 N111 C112 29.1(16)
N162 Ir1 N111 C112 -103.4(5)
N151 Ir1 N111 C112 -178.8(5)
C116 N111 C112 C113 -0.4(10)
Ir1 N111 C112 C113 180.0(5)
C116 N111 C112 C122 179.1(6)
Ir1 N111 C112 C122 -0.5(7)
N111 C112 C113 C114 0.8(11)
C122 C112 C113 C114 -178.6(7)
C112 C113 C114 C115 -0.9(12)
C113 C114 C115 C116 0.5(12)
C112 N111 C116 C115 0.0(11)
Ir1 N111 C116 C115 179.6(6)
C114 C115 C116 N111 -0.1(12)
C141 Ir1 C121 C126 83.8(5)
N131 Ir1 C121 C126 3.5(5)
N111 Ir1 C121 C126 179.3(5)
N162 Ir1 C121 C126 -91.6(5)
N151 Ir1 C121 C126 -136(4)
C141 Ir1 C121 C122 -93.2(5)
N131 Ir1 C121 C122 -173.6(4)
N111 Ir1 C121 C122 2.3(4)
N162 Ir1 C121 C122 91.3(4)
N151 Ir1 C121 C122 47(4)
C126 C121 C122 C123 -1.1(8)
Ir1 C121 C122 C123 176.3(4)
C126 C121 C122 C112 179.4(5)
Ir1 C121 C122 C112 -3.3(7)
N111 C112 C122 C123 -177.0(6)
C113 C112 C122 C123 2.4(11)
N111 C112 C122 C121 2.5(8)
C113 C112 C122 C121 -178.1(6)
C121 C122 C123 F127 -177.3(5)
C112 C122 C123 F127 2.2(10)
C121 C122 C123 C124 0.3(9)
C112 C122 C123 C124 179.8(6)
F127 C123 C124 C125 179.0(5)
C122 C123 C124 C125 1.3(9)
C123 C124 C125 F128 179.3(5)
C123 C124 C125 C126 -2.2(9)
F128 C125 C126 C121 180.0(5)
C124 C125 C126 C121 1.5(9)
C122 C121 C126 C125 0.2(8)
Ir1 C121 C126 C125 -176.7(4)
C121 Ir1 N131 C136 -94.0(4)
C141 Ir1 N131 C136 179.7(4)
N111 Ir1 N131 C136 -123.7(13)
N162 Ir1 N131 C136 8.6(4)
N151 Ir1 N131 C136 84.0(4)
C121 Ir1 N131 C132 80.0(3)
C141 Ir1 N131 C132 -6.3(3)
N111 Ir1 N131 C132 50.3(14)
N162 Ir1 N131 C132 -177.4(3)
N151 Ir1 N131 C132 -102.0(3)
C136 N131 C132 C133 1.7(4)
Ir1 N131 C132 C133 -172.6(3)
C136 N131 C132 C142 -178.1(4)
Ir1 N131 C132 C142 7.6(4)
N131 C132 C133 C134 2.2(4)
C142 C132 C133 C134 -178.0(5)
C132 C133 C134 C135 -4.8(7)
C133 C134 C135 C136 3.6(9)
C132 N131 C136 C135 -3.1(7)
Ir1 N131 C136 C135 170.8(4)
C134 C135 C136 N131 0.4(9)
C121 Ir1 C141 C146 90.0(5)
N131 Ir1 C141 C146 -177.3(5)
N111 Ir1 C141 C146 9.6(5)
N162 Ir1 C141 C146 -116.0(12)
N151 Ir1 C141 C146 -88.1(5)
C121 Ir1 C141 C142 -89.3(4)
N131 Ir1 C141 C142 3.4(4)
N111 Ir1 C141 C142 -169.7(4)
N162 Ir1 C141 C142 64.7(14)
N151 Ir1 C141 C142 92.7(4)
C146 C141 C142 C143 0.5(8)
Ir1 C141 C142 C143 179.9(4)
C146 C141 C142 C132 -179.8(5)
Ir1 C141 C142 C132 -0.5(6)
N131 C132 C142 C143 175.0(5)
C133 C132 C142 C143 -4.8(7)
N131 C132 C142 C141 -4.6(6)
C133 C132 C142 C141 175.5(4)
C141 C142 C143 F147 175.7(6)
C132 C142 C143 F147 -3.9(9)
C141 C142 C143 C144 -1.7(9)
C132 C142 C143 C144 178.7(5)
F147 C143 C144 C145 -175.7(6)
C142 C143 C144 C145 1.8(9)
C143 C144 C145 F148 -179.2(5)
C143 C144 C145 C146 -0.9(9)
C142 C141 C146 C145 0.3(8)
Ir1 C141 C146 C145 -179.0(4)
F148 C145 C146 C141 178.2(5)
C144 C145 C146 C141 -0.1(9)
C121 Ir1 N151 C152 50(4)
C141 Ir1 N151 C152 -169.6(5)
N131 Ir1 N151 C152 -89.2(5)
N111 Ir1 N151 C152 94.7(5)
N162 Ir1 N151 C152 5.5(5)
C121 Ir1 N151 C156 -133(4)
C141 Ir1 N151 C156 7.4(6)
N131 Ir1 N151 C156 87.9(6)
N111 Ir1 N151 C156 -88.3(6)
N162 Ir1 N151 C156 -177.5(6)
C156 N151 C152 C153 -1.4(10)
Ir1 N151 C152 C153 175.7(5)
C156 N151 C152 C163 178.2(6)
Ir1 N151 C152 C163 -4.7(8)
N151 C152 C153 C154 -1.1(11)
C163 C152 C153 C154 179.3(7)
C152 C153 C154 C155 2.1(12)
C153 C154 C155 C156 -0.5(12)
C152 N151 C156 C155 3.1(11)
Ir1 N151 C156 C155 -173.9(6)
C154 C155 C156 N151 -2.0(12)
C165 N161 N162 C163 -0.4(8)
C166 N161 N162 C163 -177.2(6)
C165 N161 N162 Ir1 174.2(5)
C166 N161 N162 Ir1 -2.6(10)
C121 Ir1 N162 N161 2.3(7)
C141 Ir1 N162 N161 -151.1(12)
N131 Ir1 N162 N161 -90.9(7)
N111 Ir1 N162 N161 83.0(7)
N151 Ir1 N162 N161 -179.9(7)
C121 Ir1 N162 C163 176.5(5)
C141 Ir1 N162 C163 23.2(15)
N131 Ir1 N162 C163 83.4(5)
N111 Ir1 N162 C163 -102.7(5)
N151 Ir1 N162 C163 -5.6(5)
N161 N162 C163 C164 0.1(8)
Ir1 N162 C163 C164 -175.8(5)
N161 N162 C163 C152 -178.9(6)
Ir1 N162 C163 C152 5.1(8)
N151 C152 C163 N162 -0.3(10)
C153 C152 C163 N162 179.3(7)
N151 C152 C163 C164 -179.1(7)
C153 C152 C163 C164 0.5(13)
N162 C163 C164 C165 0.2(8)
C152 C163 C164 C165 179.0(8)
N162 N161 C165 C164 0.5(8)
C166 N161 C165 C164 177.2(6)
C163 C164 C165 N161 -0.4(8)
